data_7006163
loop_
_publ_author_name
'Quesada, Manuel'
'Kooijman, Huub'
'Gamez, Patrick'
'S\'anchez Costa, Jos\'e'
'van Koningsbruggen, Petra J.'
'Weinberger, Peter'
'Reissner, Michael'
'Spek, Anthony L.'
'Haasnoot, Jaap G.'
'Reedijk, Jan'

_publ_section_title
;
 [Fe(mu-btzmp)2(btzmp)2](ClO4)2: a doubly-bridged 1D spin-transition
 bistetrazole-based polymer showing thermal hysteresis behaviour.
;
_journal_issue 46
_journal_name_full 'Dalton transactions (Cambridge, England : 2003)'
_journal_page_first 5434
_journal_page_last 5440
_journal_paper_doi 10.1039/b709460d
_journal_year 2007
_chemical_formula_moiety 'C6 H10 N8'
_chemical_formula_sum 'C6 H10 N8'
_chemical_formula_weight 194.22
_chemical_name_systematic
;
?
;
_space_group_IT_number 14
_symmetry_cell_setting monoclinic
_symmetry_space_group_name_Hall '-P 2ybc'
_symmetry_space_group_name_H-M 'P 1 21/c 1'
_atom_sites_solution_hydrogens geom
_atom_sites_solution_primary direct
_atom_sites_solution_secondary difmap
_audit_creation_method SHELXL-97
_cell_angle_alpha 90.00
_cell_angle_beta 119.423(5)
_cell_angle_gamma 90.00
_cell_formula_units_Z 4
_cell_length_a 8.3070(10)
_cell_length_b 9.2546(10)
_cell_length_c 13.0534(9)
_cell_measurement_reflns_used 120
_cell_measurement_temperature 150(2)
_cell_measurement_theta_max 22.259
_cell_measurement_theta_min 3.334
_cell_volume 874.08(16)
_computing_cell_refinement DIRAX
_computing_data_collection 'Nonius Collect'
_computing_data_reduction EvalCCD
_computing_molecular_graphics PLATON
_computing_publication_material PLATON
_computing_structure_refinement 'SHELXL-97 (Sheldrick, 1997)'
_computing_structure_solution 'SHELXS-86 (Sheldrick, 1986)'
_diffrn_ambient_temperature 150(2)
_diffrn_measured_fraction_theta_full 0.998
_diffrn_measured_fraction_theta_max 0.998
_diffrn_measurement_device_type 'Nonius KappaCCD'
_diffrn_measurement_method 'Omega and Phi scans'
_diffrn_radiation_monochromator graphite
_diffrn_radiation_source 'rotating anode'
_diffrn_radiation_type MoK\a
_diffrn_radiation_wavelength 0.71073
_diffrn_reflns_av_R_equivalents 0.0634
_diffrn_reflns_av_sigmaI/netI 0.0282
_diffrn_reflns_limit_h_max 10
_diffrn_reflns_limit_h_min -10
_diffrn_reflns_limit_k_max 10
_diffrn_reflns_limit_k_min -12
_diffrn_reflns_limit_l_max 16
_diffrn_reflns_limit_l_min -16
_diffrn_reflns_number 13630
_diffrn_reflns_theta_full 27.44
_diffrn_reflns_theta_max 27.44
_diffrn_reflns_theta_min 2.82
_exptl_absorpt_coefficient_mu 0.106
_exptl_absorpt_correction_type none
_exptl_crystal_colour colourless
_exptl_crystal_density_diffrn 1.476
_exptl_crystal_density_method 'not measured'
_exptl_crystal_description block
_exptl_crystal_F_000 408
_exptl_crystal_size_max 0.3
_exptl_crystal_size_mid 0.3
_exptl_crystal_size_min 0.3
_refine_diff_density_max 0.269
_refine_diff_density_min -0.263
_refine_diff_density_rms 0.048
_refine_ls_extinction_method none
_refine_ls_goodness_of_fit_ref 1.071
_refine_ls_hydrogen_treatment constr
_refine_ls_matrix_type full
_refine_ls_number_parameters 129
_refine_ls_number_reflns 1980
_refine_ls_number_restraints 0
_refine_ls_restrained_S_all 1.071
_refine_ls_R_factor_all 0.0445
_refine_ls_R_factor_gt 0.0348
_refine_ls_shift/su_max 0.000
_refine_ls_shift/su_mean 0.000
_refine_ls_structure_factor_coef Fsqd
_refine_ls_weighting_details 'calc w=1/[\s^2^(Fo^2^)+(0.0383P)^2^+0.2667P] where P=(Fo^2^+2Fc^2^)/3'
_refine_ls_weighting_scheme calc
_refine_ls_wR_factor_gt 0.0818
_refine_ls_wR_factor_ref 0.0873
_reflns_number_gt 1695
_reflns_number_total 1980
_reflns_threshold_expression I>2\s(I)
_cod_data_source_file b709460d.txt
_cod_data_source_block s3161a
_cod_original_cell_volume 874.08(15)
_cod_original_sg_symbol_H-M 'P 21/c'
_cod_database_code 7006163

loop_
_symmetry_equiv_pos_as_xyz
'x, y, z'
'-x, y+1/2, -z+1/2'
'-x, -y, -z'
'x, -y-1/2, z-1/2'

loop_
_atom_site_label
_atom_site_type_symbol
_atom_site_fract_x
_atom_site_fract_y
_atom_site_fract_z
_atom_site_U_iso_or_equiv
_atom_site_adp_type
_atom_site_occupancy
_atom_site_symmetry_multiplicity
_atom_site_calc_flag
_atom_site_refinement_flags
_atom_site_disorder_assembly
_atom_site_disorder_group
C1 C 0.39377(15) 0.27279(13) 0.15572(10) 0.0208(3) Uani 1 1 d . . .
H1 H 0.3914 0.3721 0.1734 0.025 Uiso 1 1 calc R . .
C2 C 0.17694(14) 0.16886(12) 0.22540(9) 0.0156(2) Uani 1 1 d . . .
C3 C -0.01573(14) 0.12088(12) 0.12815(10) 0.0174(2) Uani 1 1 d . . .
H3A H -0.0051 0.0244 0.0992 0.021 Uiso 1 1 calc R . .
H3B H -0.0983 0.1114 0.1625 0.021 Uiso 1 1 calc R . .
C4 C -0.25444(15) 0.29726(13) -0.01129(10) 0.0193(2) Uani 1 1 d . . .
H4 H -0.3345 0.2978 0.0214 0.023 Uiso 1 1 calc R . .
C5 C 0.17409(16) 0.31990(12) 0.27016(10) 0.0205(2) Uani 1 1 d . . .
H5A H 0.2991 0.3465 0.3312 0.031 Uiso 1 1 calc R . .
H5B H 0.0907 0.3217 0.3033 0.031 Uiso 1 1 calc R . .
H5C H 0.1306 0.3888 0.2049 0.031 Uiso 1 1 calc R . .
C6 C 0.24375(15) 0.05808(13) 0.32443(10) 0.0211(3) Uani 1 1 d . . .
H6A H 0.2413 -0.0385 0.2929 0.032 Uiso 1 1 calc R . .
H6B H 0.1626 0.0600 0.3591 0.032 Uiso 1 1 calc R . .
H6C H 0.3703 0.0816 0.3849 0.032 Uiso 1 1 calc R . .
N1 N 0.30430(12) 0.16735(10) 0.17654(8) 0.0157(2) Uani 1 1 d . . .
N2 N 0.34084(13) 0.04217(11) 0.13917(9) 0.0233(2) Uani 1 1 d . . .
N3 N 0.44998(14) 0.07366(13) 0.09799(9) 0.0293(3) Uani 1 1 d . . .
N4 N 0.48560(14) 0.21783(12) 0.10695(9) 0.0273(3) Uani 1 1 d . . .
N5 N -0.09980(12) 0.22025(10) 0.02881(8) 0.0159(2) Uani 1 1 d . . .
N6 N -0.02625(13) 0.24515(11) -0.04138(8) 0.0229(2) Uani 1 1 d . . .
N7 N -0.13423(14) 0.33703(12) -0.11976(9) 0.0254(2) Uani 1 1 d . . .
N8 N -0.27882(13) 0.37235(11) -0.10318(9) 0.0241(2) Uani 1 1 d . . .

loop_
_atom_site_aniso_label
_atom_site_aniso_U_11
_atom_site_aniso_U_22
_atom_site_aniso_U_33
_atom_site_aniso_U_23
_atom_site_aniso_U_13
_atom_site_aniso_U_12
C1 0.0192(5) 0.0234(6) 0.0212(6) 0.0034(5) 0.0111(5) -0.0008(4)
C2 0.0157(5) 0.0171(5) 0.0167(5) 0.0011(4) 0.0100(4) 0.0005(4)
C3 0.0182(5) 0.0154(5) 0.0188(5) 0.0029(4) 0.0092(5) -0.0003(4)
C4 0.0166(5) 0.0219(6) 0.0190(5) -0.0015(4) 0.0083(5) 0.0019(4)
C5 0.0237(6) 0.0192(6) 0.0222(6) -0.0025(4) 0.0142(5) -0.0008(4)
C6 0.0209(5) 0.0232(6) 0.0191(6) 0.0052(4) 0.0098(5) 0.0008(4)
N1 0.0160(4) 0.0165(5) 0.0156(4) 0.0003(4) 0.0085(4) 0.0019(3)
N2 0.0270(5) 0.0219(5) 0.0245(5) -0.0020(4) 0.0155(4) 0.0046(4)
N3 0.0309(6) 0.0361(6) 0.0279(6) 0.0007(5) 0.0198(5) 0.0070(5)
N4 0.0257(5) 0.0357(6) 0.0264(5) 0.0056(5) 0.0174(5) 0.0034(4)
N5 0.0155(4) 0.0172(5) 0.0165(5) 0.0005(4) 0.0090(4) -0.0005(3)
N6 0.0209(5) 0.0305(6) 0.0210(5) 0.0065(4) 0.0131(4) 0.0034(4)
N7 0.0213(5) 0.0323(6) 0.0223(5) 0.0078(4) 0.0105(4) 0.0025(4)
N8 0.0221(5) 0.0264(5) 0.0226(5) 0.0039(4) 0.0101(4) 0.0040(4)

loop_
_atom_type_symbol
_atom_type_description
_atom_type_scat_dispersion_real
_atom_type_scat_dispersion_imag
_atom_type_scat_source
C C 0.0033 0.0016 'International Tables Vol C Tables 4.2.6.8 and 6.1.1.4'
H H 0.0000 0.0000 'International Tables Vol C Tables 4.2.6.8 and 6.1.1.4'
N N 0.0061 0.0033 'International Tables Vol C Tables 4.2.6.8 and 6.1.1.4'

loop_
_geom_angle_atom_site_label_1
_geom_angle_atom_site_label_2
_geom_angle_atom_site_label_3
_geom_angle
_geom_angle_site_symmetry_1
_geom_angle_site_symmetry_3
_geom_angle_publ_flag
N4 C1 N1 109.28(11) . . ?
N4 C1 H1 125.4 . . ?
N1 C1 H1 125.4 . . ?
N1 C2 C5 108.90(8) . . ?
N1 C2 C6 108.63(8) . . ?
C5 C2 C6 111.12(9) . . ?
N1 C2 C3 108.39(8) . . ?
C5 C2 C3 112.07(9) . . ?
C6 C2 C3 107.63(9) . . ?
N5 C3 C2 113.63(9) . . ?
N5 C3 H3A 108.8 . . ?
C2 C3 H3A 108.8 . . ?
N5 C3 H3B 108.8 . . ?
C2 C3 H3B 108.8 . . ?
H3A C3 H3B 107.7 . . ?
N8 C4 N5 109.19(10) . . ?
N8 C4 H4 125.4 . . ?
N5 C4 H4 125.4 . . ?
C2 C5 H5A 109.5 . . ?
C2 C5 H5B 109.5 . . ?
H5A C5 H5B 109.5 . . ?
C2 C5 H5C 109.5 . . ?
H5A C5 H5C 109.5 . . ?
H5B C5 H5C 109.5 . . ?
C2 C6 H6A 109.5 . . ?
C2 C6 H6B 109.5 . . ?
H6A C6 H6B 109.5 . . ?
C2 C6 H6C 109.5 . . ?
H6A C6 H6C 109.5 . . ?
H6B C6 H6C 109.5 . . ?
C1 N1 N2 107.95(9) . . ?
C1 N1 C2 132.01(10) . . ?
N2 N1 C2 119.99(9) . . ?
N3 N2 N1 106.55(9) . . ?
N2 N3 N4 110.66(10) . . ?
C1 N4 N3 105.56(10) . . ?
C4 N5 N6 108.26(9) . . ?
C4 N5 C3 129.48(9) . . ?
N6 N5 C3 122.24(9) . . ?
N7 N6 N5 106.28(9) . . ?
N6 N7 N8 110.82(9) . . ?
C4 N8 N7 105.43(9) . . ?

loop_
_geom_bond_atom_site_label_1
_geom_bond_atom_site_label_2
_geom_bond_distance
_geom_bond_site_symmetry_2
_geom_bond_publ_flag
C1 N4 1.3127(15) . ?
C1 N1 1.3330(14) . ?
C1 H1 0.9500 . ?
C2 N1 1.4796(13) . ?
C2 C5 1.5197(15) . ?
C2 C6 1.5249(15) . ?
C2 C3 1.5408(15) . ?
C3 N5 1.4578(14) . ?
C3 H3A 0.9900 . ?
C3 H3B 0.9900 . ?
C4 N8 1.3130(15) . ?
C4 N5 1.3309(14) . ?
C4 H4 0.9500 . ?
C5 H5A 0.9800 . ?
C5 H5B 0.9800 . ?
C5 H5C 0.9800 . ?
C6 H6A 0.9800 . ?
C6 H6B 0.9800 . ?
C6 H6C 0.9800 . ?
N1 N2 1.3482(13) . ?
N2 N3 1.2940(14) . ?
N3 N4 1.3592(16) . ?
N5 N6 1.3476(12) . ?
N6 N7 1.2933(14) . ?
N7 N8 1.3608(14) . ?

loop_
_geom_torsion_atom_site_label_1
_geom_torsion_atom_site_label_2
_geom_torsion_atom_site_label_3
_geom_torsion_atom_site_label_4
_geom_torsion
_geom_torsion_site_symmetry_1
_geom_torsion_site_symmetry_2
_geom_torsion_site_symmetry_3
_geom_torsion_site_symmetry_4
_geom_torsion_publ_flag
N1 C2 C3 N5 -64.64(11) . . . . ?
C5 C2 C3 N5 55.57(12) . . . . ?
C6 C2 C3 N5 178.04(9) . . . . ?
N4 C1 N1 N2 -0.21(12) . . . . ?
N4 C1 N1 C2 -177.49(10) . . . . ?
C5 C2 N1 C1 -7.93(15) . . . . ?
C6 C2 N1 C1 -129.09(12) . . . . ?
C3 C2 N1 C1 114.24(12) . . . . ?
C5 C2 N1 N2 175.06(9) . . . . ?
C6 C2 N1 N2 53.90(12) . . . . ?
C3 C2 N1 N2 -62.77(12) . . . . ?
C1 N1 N2 N3 0.31(12) . . . . ?
C2 N1 N2 N3 177.98(9) . . . . ?
N1 N2 N3 N4 -0.30(13) . . . . ?
N1 C1 N4 N3 0.02(13) . . . . ?
N2 N3 N4 C1 0.18(13) . . . . ?
N8 C4 N5 N6 -1.30(13) . . . . ?
N8 C4 N5 C3 -179.83(10) . . . . ?
C2 C3 N5 C4 -117.46(12) . . . . ?
C2 C3 N5 N6 64.19(13) . . . . ?
C4 N5 N6 N7 1.11(12) . . . . ?
C3 N5 N6 N7 179.77(10) . . . . ?
N5 N6 N7 N8 -0.53(13) . . . . ?
N5 C4 N8 N7 0.95(13) . . . . ?
N6 N7 N8 C4 -0.25(13) . . . . ?

loop_
_cod_related_entry_id
_cod_related_entry_database
_cod_related_entry_code
1 ChemSpider 21119971
